data_4124241
loop_
_publ_author_name
'Stevenson, Laura C.'
'Mellino, Simona'
'Clot, Eric'
'Mountford, Philip'

_publ_section_title
;
 Reactions of Titanium Hydrazides with Silanes and Boranes: N-N Bond
 Cleavage and N Atom Functionalization.
;
_journal_issue 32
_journal_name_full 'Journal of the American Chemical Society'
_journal_page_first 10140
_journal_page_last 10143
_journal_paper_doi 10.1021/jacs.5b06627
_journal_volume 137
_journal_year 2015
_chemical_formula_moiety 'C31 H51 B1 N4 Ti1'
_chemical_formula_sum 'C31 H51 B N4 Ti'
_chemical_formula_weight 538.48
_chemical_name_systematic
;
Ti(N2iPrNMe)((u-H)2BC8H14)(NPh2)
;
_space_group_IT_number 14
_symmetry_cell_setting monoclinic
_symmetry_space_group_name_Hall '-P 2yn'
_symmetry_space_group_name_H-M 'P 1 21/n 1'
_atom_sites_solution_hydrogens difmap
_atom_sites_solution_primary direct
_cell_angle_alpha 90
_cell_angle_beta 99.4352(11)
_cell_angle_gamma 90
_cell_formula_units_Z 4
_cell_length_a 10.39750(10)
_cell_length_b 17.0393(2)
_cell_length_c 17.1711(2)
_cell_measurement_reflns_used 9289
_cell_measurement_temperature 150
_cell_measurement_theta_max 76
_cell_measurement_theta_min 4
_cell_volume 3000.98(6)
_computing_cell_refinement 'CrysAlis, (Oxford Diffraction, 2002)'
_computing_data_collection 'SuperNova, (Oxford Diffraction, 2010)'
_computing_data_reduction 'CrysAlis, (Oxford Diffraction, 2002)'
_computing_molecular_graphics 'CAMERON (Watkin et al., 1996)'
_computing_publication_material 'CRYSTALS (Betteridge et al., 2003)'
_computing_structure_refinement 'CRYSTALS (Betteridge et al., 2003)'
_computing_structure_solution 'SIR92 (Altomare et al., 1994)'
_diffrn_ambient_temperature 150
_diffrn_measured_fraction_theta_full 0.998
_diffrn_measured_fraction_theta_max 0.987
_diffrn_measurement_device Area
_diffrn_measurement_device_type 'Oxford Diffraction SuperNova'
_diffrn_measurement_method \w
_diffrn_radiation_monochromator graphite
_diffrn_radiation_type 'Cu K\a'
_diffrn_radiation_wavelength 1.54180
_diffrn_reflns_av_R_equivalents 0.024
_diffrn_reflns_limit_h_max 13
_diffrn_reflns_limit_h_min -12
_diffrn_reflns_limit_k_max 21
_diffrn_reflns_limit_k_min -11
_diffrn_reflns_limit_l_max 21
_diffrn_reflns_limit_l_min -20
_diffrn_reflns_number 16941
_diffrn_reflns_theta_full 73.856
_diffrn_reflns_theta_max 76.140
_diffrn_reflns_theta_min 3.679
_diffrn_standards_number 0
_exptl_absorpt_coefficient_mu 2.593
_exptl_absorpt_correction_T_max 0.95
_exptl_absorpt_correction_T_min 0.79
_exptl_absorpt_correction_type multi-scan
_exptl_absorpt_process_details 'CrysAlis, (Oxford Diffraction, 2002)'
_exptl_crystal_colour red
_exptl_crystal_density_diffrn 1.192
_exptl_crystal_density_method 'not measured'
_exptl_crystal_description block
_exptl_crystal_F_000 1168
_exptl_crystal_size_max 0.10
_exptl_crystal_size_mid 0.08
_exptl_crystal_size_min 0.02
_refine_diff_density_max 0.31
_refine_diff_density_min -0.30
_refine_ls_extinction_method None
_refine_ls_goodness_of_fit_ref 1.0936
_refine_ls_hydrogen_treatment mixed
_refine_ls_matrix_type full
_refine_ls_number_parameters 342
_refine_ls_number_reflns 5516
_refine_ls_number_restraints 0
_refine_ls_R_factor_all 0.0384
_refine_ls_R_factor_gt 0.0351
_refine_ls_shift/su_max 0.0030420
_refine_ls_shift/su_mean 0.0002818
_refine_ls_structure_factor_coef F
_refine_ls_weighting_details
;
 Method, part 1, Chebychev polynomial, (Watkin, 1994, Prince, 1982) 
 [weight] = 1.0/[A~0~*T~0~(x)+A~1~*T~1~(x) ... +A~n-1~]*T~n-1~(x)] 
 where A~i~ are the Chebychev coefficients listed below and x= Fcalc/Fmax 
 Method = Robust Weighting (Prince, 1982) 
 W = [weight] * [1-(deltaF/6*sigmaF)^2^]^2^ 
 A~i~ are: 
 3.16 -17.1 -1.15 
;
_refine_ls_weighting_scheme calc
_refine_ls_wR_factor_all 0.0105
_refine_ls_wR_factor_gt 0.0103
_refine_ls_wR_factor_ref 0.0103
_reflns_limit_h_max 12
_reflns_limit_h_min -13
_reflns_limit_k_max 21
_reflns_limit_k_min 0
_reflns_limit_l_max 21
_reflns_limit_l_min 0
_reflns_number_gt 5712
_reflns_number_total 6196
_reflns_threshold_expression I>2.0\s(I)
_oxford_diffrn_Wilson_B_factor 1.65
_oxford_diffrn_Wilson_scale 0.04
_oxford_refine_ls_r_factor_ref 0.0335
_oxford_refine_ls_scale 5.198(5)
_oxford_reflns_number_all 6174
_oxford_reflns_threshold_expression_ref I>3.0\s(I)
_cod_data_source_file ja5b06627_si_003.cif
_cod_data_source_block COMPOUND_6
_cod_depositor_comments
;
The following automatic conversions were performed:
'__chemical_name_systematic' tag replaced with
'_chemical_name_systematic' tag.

Automatic conversion script
Id: cif_correct_tags 3376 2015-05-07 07:48:27Z andrius 

 Adding full bibliography for 4124239--4124243.cif.
;
_cod_original_sg_symbol_Hall ' -P 2yn'
_cod_original_sg_symbol_H-M 'P 1 21/n 1 '
_cod_original_formula_sum 'C31 H51 B1 N4 Ti1'
_cod_database_code 4124241

loop_
_symmetry_equiv_pos_as_xyz
x,y,z
-x,-y,-z
-x+1/2,y+1/2,-z+1/2
x+1/2,-y+1/2,z+1/2

loop_
_atom_site_label
_atom_site_type_symbol
_atom_site_fract_x
_atom_site_fract_y
_atom_site_fract_z
_atom_site_U_iso_or_equiv
_atom_site_occupancy
_atom_site_adp_type
_atom_site_refinement_flags_posn
Ti1 Ti 0.840452(11) 0.725357(7) 0.368531(6) 0.0160 1.0000 Uani .
N1 N 0.92983(5) 0.66990(3) 0.46451(3) 0.0191 1.0000 Uani .
N2 N 0.89019(6) 0.63151(3) 0.28859(4) 0.0243 1.0000 Uani .
N3 N 0.66981(6) 0.69624(3) 0.30752(4) 0.0229 1.0000 Uani .
N4 N 0.97306(6) 0.77573(3) 0.31691(4) 0.0231 1.0000 Uani .
B1 B 0.76551(7) 0.82620(5) 0.45337(4) 0.0194 1.0000 Uani .
C1 C 0.81919(6) 0.83773(4) 0.54594(4) 0.0208 1.0000 Uani .
C2 C 0.70406(7) 0.82464(4) 0.59072(4) 0.0245 1.0000 Uani .
C3 C 0.58383(7) 0.87597(4) 0.56347(4) 0.0243 1.0000 Uani .
C4 C 0.54459(7) 0.88232(4) 0.47326(4) 0.0255 1.0000 Uani .
C5 C 0.65774(7) 0.89322(4) 0.42671(4) 0.0237 1.0000 Uani .
C6 C 0.72592(8) 0.97377(4) 0.43972(5) 0.0307 1.0000 Uani .
C7 C 0.79878(8) 0.98850(4) 0.52357(5) 0.0303 1.0000 Uani .
C8 C 0.88314(8) 0.91927(4) 0.55937(5) 0.0280 1.0000 Uani .
C9 C 0.86335(7) 0.62813(4) 0.51653(4) 0.0205 1.0000 Uani .
C10 C 0.73496(7) 0.60314(4) 0.48990(5) 0.0261 1.0000 Uani .
C11 C 0.66180(8) 0.56781(4) 0.54081(6) 0.0322 1.0000 Uani .
C12 C 0.71505(9) 0.55398(5) 0.61870(5) 0.0346 1.0000 Uani .
C13 C 0.84223(9) 0.57719(5) 0.64572(5) 0.0330 1.0000 Uani .
C14 C 0.91630(7) 0.61425(4) 0.59592(5) 0.0258 1.0000 Uani .
C15 C 1.06735(7) 0.67927(4) 0.48775(4) 0.0202 1.0000 Uani .
C16 C 1.15056(7) 0.61439(4) 0.50026(5) 0.0260 1.0000 Uani .
C17 C 1.28397(8) 0.62501(5) 0.51962(5) 0.0315 1.0000 Uani .
C18 C 1.33800(8) 0.69976(5) 0.52608(5) 0.0310 1.0000 Uani .
C19 C 1.25574(8) 0.76426(4) 0.51424(5) 0.0279 1.0000 Uani .
C20 C 1.12179(7) 0.75418(4) 0.49594(4) 0.0231 1.0000 Uani .
C21 C 0.80336(8) 0.65045(5) 0.21370(5) 0.0309 1.0000 Uani .
C22 C 0.66577(8) 0.65797(5) 0.23055(5) 0.0331 1.0000 Uani .
C23 C 1.02856(8) 0.64346(4) 0.28147(5) 0.0275 1.0000 Uani .
C24 C 1.05076(8) 0.73015(4) 0.26918(5) 0.0281 1.0000 Uani .
C25 C 0.86914(9) 0.55046(4) 0.31320(5) 0.0331 1.0000 Uani .
C26 C 0.53724(7) 0.70729(4) 0.32624(5) 0.0276 1.0000 Uani .
C27 C 0.45784(9) 0.63112(5) 0.32466(5) 0.0362 1.0000 Uani .
C28 C 0.46012(9) 0.76843(5) 0.27225(6) 0.0385 1.0000 Uani .
C29 C 0.99458(9) 0.86149(5) 0.31004(5) 0.0310 1.0000 Uani .
C30 C 1.13669(9) 0.88412(5) 0.30994(5) 0.0359 1.0000 Uani .
C31 C 0.90765(11) 0.89472(6) 0.23861(9) 0.0565 1.0000 Uani .
H1 H 0.7290(11) 0.7651(6) 0.4414(6) 0.030(3) 1.0000 Uiso .
H2 H 0.8560(11) 0.8288(6) 0.4125(7) 0.037(3) 1.0000 Uiso .
H11 H 0.8870 0.7985 0.5652 0.0250 1.0000 Uiso R
H21 H 0.6803 0.7694 0.5846 0.0293 1.0000 Uiso R
H22 H 0.7337 0.8339 0.6471 0.0291 1.0000 Uiso R
H31 H 0.5991 0.9294 0.5855 0.0291 1.0000 Uiso R
H32 H 0.5113 0.8546 0.5852 0.0305 1.0000 Uiso R
H41 H 0.4818 0.9266 0.4621 0.0305 1.0000 Uiso R
H42 H 0.4960 0.8345 0.4543 0.0301 1.0000 Uiso R
H51 H 0.6210 0.8892 0.3706 0.0290 1.0000 Uiso R
H61 H 0.6619 1.0155 0.4259 0.0367 1.0000 Uiso R
H62 H 0.7903 0.9770 0.4045 0.0373 1.0000 Uiso R
H71 H 0.7354 1.0015 0.5589 0.0350 1.0000 Uiso R
H72 H 0.8526 1.0349 0.5226 0.0357 1.0000 Uiso R
H81 H 0.9081 0.9294 0.6166 0.0338 1.0000 Uiso R
H82 H 0.9643 0.9191 0.5366 0.0345 1.0000 Uiso R
H101 H 0.7000 0.6102 0.4364 0.0303 1.0000 Uiso R
H111 H 0.5756 0.5535 0.5220 0.0384 1.0000 Uiso R
H121 H 0.6654 0.5292 0.6521 0.0417 1.0000 Uiso R
H131 H 0.8818 0.5684 0.6984 0.0393 1.0000 Uiso R
H141 H 1.0011 0.6313 0.6151 0.0295 1.0000 Uiso R
H161 H 1.1167 0.5632 0.4945 0.0299 1.0000 Uiso R
H171 H 1.3394 0.5816 0.5295 0.0384 1.0000 Uiso R
H181 H 1.4313 0.7062 0.5383 0.0376 1.0000 Uiso R
H191 H 1.2901 0.8157 0.5195 0.0329 1.0000 Uiso R
H201 H 1.0676 0.7976 0.4891 0.0273 1.0000 Uiso R
H211 H 0.8325 0.7014 0.1943 0.0360 1.0000 Uiso R
H212 H 0.8108 0.6093 0.1754 0.0368 1.0000 Uiso R
H221 H 0.6149 0.6882 0.1892 0.0396 1.0000 Uiso R
H222 H 0.6277 0.6058 0.2314 0.0402 1.0000 Uiso R
H231 H 1.0518 0.6122 0.2389 0.0318 1.0000 Uiso R
H232 H 1.0796 0.6263 0.3314 0.0311 1.0000 Uiso R
H241 H 1.1432 0.7406 0.2851 0.0345 1.0000 Uiso R
H242 H 1.0278 0.7438 0.2126 0.0336 1.0000 Uiso R
H251 H 0.9269 0.5393 0.3628 0.0486 1.0000 Uiso R
H252 H 0.8861 0.5140 0.2736 0.0484 1.0000 Uiso R
H253 H 0.7806 0.5443 0.3204 0.0488 1.0000 Uiso R
H261 H 0.5482 0.7283 0.3807 0.0320 1.0000 Uiso R
H271 H 0.3803 0.6405 0.3475 0.0547 1.0000 Uiso R
H272 H 0.4320 0.6134 0.2706 0.0539 1.0000 Uiso R
H273 H 0.5079 0.5887 0.3545 0.0546 1.0000 Uiso R
H281 H 0.3827 0.7810 0.2926 0.0576 1.0000 Uiso R
H282 H 0.4370 0.7483 0.2191 0.0565 1.0000 Uiso R
H283 H 0.5100 0.8155 0.2704 0.0576 1.0000 Uiso R
H291 H 0.9696 0.8867 0.3565 0.0370 1.0000 Uiso R
H301 H 1.1948 0.8616 0.3556 0.0540 1.0000 Uiso R
H302 H 1.1442 0.9406 0.3137 0.0534 1.0000 Uiso R
H303 H 1.1670 0.8669 0.2622 0.0531 1.0000 Uiso R
H311 H 0.9260 0.8704 0.1900 0.0844 1.0000 Uiso R
H312 H 0.9181 0.9515 0.2347 0.0849 1.0000 Uiso R
H313 H 0.8170 0.8845 0.2418 0.0839 1.0000 Uiso R

loop_
_atom_site_aniso_label
_atom_site_aniso_U_11
_atom_site_aniso_U_22
_atom_site_aniso_U_33
_atom_site_aniso_U_23
_atom_site_aniso_U_13
_atom_site_aniso_U_12
Ti1 0.01432(7) 0.01692(6) 0.01783(6) -0.00187(4) 0.00597(4) 0.00040(4)
N1 0.0155(3) 0.0197(2) 0.0228(3) 0.0003(2) 0.0056(2) 0.0000(2)
N2 0.0261(3) 0.0231(3) 0.0256(3) -0.0059(2) 0.0103(3) -0.0001(2)
N3 0.0185(3) 0.0280(3) 0.0222(3) -0.0045(2) 0.0033(2) -0.0003(2)
N4 0.0238(3) 0.0208(3) 0.0279(3) -0.0029(2) 0.0140(2) -0.0002(2)
B1 0.0179(3) 0.0193(3) 0.0234(3) -0.0010(3) 0.0106(3) 0.0009(3)
C1 0.0169(3) 0.0229(3) 0.0234(3) -0.0020(2) 0.0061(3) 0.0013(2)
C2 0.0236(3) 0.0298(3) 0.0216(3) 0.0022(3) 0.0083(3) 0.0021(3)
C3 0.0202(3) 0.0289(3) 0.0266(4) -0.0011(3) 0.0124(3) 0.0002(3)
C4 0.0201(3) 0.0284(3) 0.0285(4) -0.0007(3) 0.0056(3) 0.0061(3)
C5 0.0263(4) 0.0256(3) 0.0203(3) 0.0008(2) 0.0076(3) 0.0058(3)
C6 0.0408(4) 0.0219(3) 0.0339(4) 0.0063(3) 0.0194(3) 0.0059(3)
C7 0.0318(4) 0.0213(3) 0.0420(4) -0.0048(3) 0.0185(3) -0.0044(3)
C8 0.0218(3) 0.0282(3) 0.0355(4) -0.0084(3) 0.0093(3) -0.0034(3)
C9 0.0204(3) 0.0156(3) 0.0271(3) -0.0013(2) 0.0090(3) 0.0010(2)
C10 0.0224(4) 0.0216(3) 0.0351(4) -0.0006(3) 0.0079(3) -0.0008(3)
C11 0.0247(4) 0.0239(3) 0.0511(5) -0.0052(3) 0.0153(3) -0.0065(3)
C12 0.0415(5) 0.0268(3) 0.0419(4) -0.0034(3) 0.0264(4) -0.0083(3)
C13 0.0422(5) 0.0311(4) 0.0293(4) 0.0007(3) 0.0161(3) -0.0019(3)
C14 0.0248(3) 0.0266(3) 0.0277(4) 0.0004(3) 0.0091(3) -0.0014(3)
C15 0.0175(3) 0.0244(3) 0.0199(3) -0.0002(2) 0.0064(2) -0.0009(2)
C16 0.0234(4) 0.0239(3) 0.0312(4) -0.0017(3) 0.0061(3) 0.0018(3)
C17 0.0221(4) 0.0323(4) 0.0403(4) -0.0026(3) 0.0054(3) 0.0074(3)
C18 0.0167(3) 0.0393(4) 0.0373(4) -0.0035(3) 0.0051(3) -0.0003(3)
C19 0.0227(4) 0.0298(4) 0.0318(4) -0.0023(3) 0.0061(3) -0.0048(3)
C20 0.0212(3) 0.0233(3) 0.0257(3) -0.0004(2) 0.0062(3) 0.0008(3)
C21 0.0345(4) 0.0351(4) 0.0238(3) -0.0107(3) 0.0075(3) 0.0005(3)
C22 0.0273(4) 0.0444(4) 0.0266(4) -0.0120(3) 0.0012(3) -0.0011(3)
C23 0.0267(4) 0.0277(3) 0.0309(4) -0.0064(3) 0.0135(3) 0.0034(3)
C24 0.0274(4) 0.0296(4) 0.0317(4) -0.0048(3) 0.0179(3) -0.0001(3)
C25 0.0381(4) 0.0211(3) 0.0433(4) -0.0070(3) 0.0158(4) -0.0023(3)
C26 0.0183(3) 0.0333(4) 0.0310(3) -0.0045(3) 0.0031(3) -0.0010(3)
C27 0.0255(4) 0.0429(4) 0.0399(5) -0.0009(3) 0.0043(3) -0.0098(3)
C28 0.0244(4) 0.0397(4) 0.0479(5) -0.0024(4) -0.0043(4) 0.0061(3)
C29 0.0370(4) 0.0240(3) 0.0373(4) -0.0029(3) 0.0222(3) -0.0042(3)
C30 0.0410(5) 0.0336(4) 0.0363(4) -0.0043(3) 0.0161(4) -0.0127(3)
C31 0.0489(6) 0.0368(5) 0.0818(8) 0.0203(5) 0.0043(6) 0.0028(4)

loop_
_atom_type_symbol
_atom_type_scat_dispersion_real
_atom_type_scat_dispersion_imag
_atom_type_scat_Cromer_Mann_a1
_atom_type_scat_Cromer_Mann_b1
_atom_type_scat_Cromer_Mann_a2
_atom_type_scat_Cromer_Mann_b2
_atom_type_scat_Cromer_Mann_a3
_atom_type_scat_Cromer_Mann_b3
_atom_type_scat_Cromer_Mann_a4
_atom_type_scat_Cromer_Mann_b4
_atom_type_scat_Cromer_Mann_c
_atom_type_scat_source
Ti 0.2191 1.8069 9.7595 7.8508 7.3558 0.5000 1.6991 35.6338 1.9021 116.1050 1.2807 'International Tables Vol C 4.2.6.8 and 6.1.1.4'
N 0.0311 0.0180 12.2126 0.0057 3.1322 9.8933 2.0125 28.9975 1.1663 0.5826 -11.5290 'International Tables Vol C 4.2.6.8 and 6.1.1.4'
B 0.0090 0.0039 2.0545 23.2185 1.3326 1.0210 1.0979 60.3498 0.7068 0.1403 -0.1932 'International Tables Vol C 4.2.6.8 and 6.1.1.4'
C 0.0181 0.0091 2.3100 20.8439 1.0200 10.2075 1.5886 0.5687 0.8650 51.6512 0.2156 'International Tables Vol C 4.2.6.8 and 6.1.1.4'
H 0.0000 0.0000 0.4930 10.5109 0.3229 26.1257 0.1402 3.1424 0.0408 57.7998 0.0030 'International Tables Vol C 4.2.6.8 and 6.1.1.4'

loop_
_geom_angle_atom_site_label_1
_geom_angle_atom_site_label_2
_geom_angle_atom_site_label_3
_geom_angle
_geom_angle_publ_flag
N1 Ti1 N2 92.60(2) yes
N1 Ti1 N3 125.28(2) yes
N2 Ti1 N3 76.76(2) yes
N1 Ti1 N4 108.37(3) yes
N2 Ti1 N4 77.48(2) yes
N3 Ti1 N4 120.66(3) yes
N1 Ti1 H1 83.1(3) no
N2 Ti1 H1 149.8(3) no
N3 Ti1 H1 81.5(3) no
N4 Ti1 H1 132.3(3) no
N1 Ti1 H2 96.5(3) no
N2 Ti1 H2 153.3(4) no
N3 Ti1 H2 116.9(3) no
N4 Ti1 H2 75.8(4) no
H1 Ti1 H2 56.7(5) no
Ti1 N1 C9 123.59(4) yes
Ti1 N1 C15 119.19(4) yes
C9 N1 C15 116.86(6) yes
Ti1 N2 C21 102.07(4) yes
Ti1 N2 C23 106.27(4) yes
C21 N2 C23 111.18(6) yes
Ti1 N2 C25 115.94(5) yes
C21 N2 C25 110.84(6) yes
C23 N2 C25 110.23(6) yes
Ti1 N3 C22 118.74(5) yes
Ti1 N3 C26 130.01(5) yes
C22 N3 C26 111.24(6) yes
Ti1 N4 C24 121.03(5) yes
Ti1 N4 C29 126.45(5) yes
C24 N4 C29 111.91(6) yes
C1 B1 C5 107.85(6) yes
C1 B1 H1 110.4(6) no
C5 B1 H1 114.2(6) no
C1 B1 H2 112.0(5) no
C5 B1 H2 111.3(5) no
H1 B1 H2 101.1(8) no
B1 C1 C2 107.66(5) yes
B1 C1 C8 109.23(6) yes
C2 C1 C8 114.01(6) yes
B1 C1 H11 111.2 no
C2 C1 H11 107.8 no
C8 C1 H11 107.0 no
C1 C2 C3 115.21(6) yes
C1 C2 H21 106.9 no
C3 C2 H21 109.8 no
C1 C2 H22 109.0 no
C3 C2 H22 108.5 no
H21 C2 H22 107.2 no
C2 C3 C4 114.53(5) yes
C2 C3 H31 109.7 no
C4 C3 H31 108.6 no
C2 C3 H32 108.4 no
C4 C3 H32 108.7 no
H31 C3 H32 106.6 no
C3 C4 C5 115.61(6) yes
C3 C4 H41 107.7 no
C5 C4 H41 110.0 no
C3 C4 H42 108.1 no
C5 C4 H42 108.8 no
H41 C4 H42 106.2 no
C4 C5 B1 108.78(5) yes
C4 C5 C6 113.84(6) yes
B1 C5 C6 107.89(6) yes
C4 C5 H51 107.1 no
B1 C5 H51 111.8 no
C6 C5 H51 107.5 no
C5 C6 C7 115.20(6) yes
C5 C6 H61 109.5 no
C7 C6 H61 108.8 no
C5 C6 H62 107.8 no
C7 C6 H62 106.9 no
H61 C6 H62 108.5 no
C6 C7 C8 114.31(6) yes
C6 C7 H71 109.6 no
C8 C7 H71 108.7 no
C6 C7 H72 108.3 no
C8 C7 H72 109.8 no
H71 C7 H72 105.8 no
C1 C8 C7 115.35(6) yes
C1 C8 H81 110.0 no
C7 C8 H81 107.6 no
C1 C8 H82 108.4 no
C7 C8 H82 108.2 no
H81 C8 H82 106.9 no
N1 C9 C10 119.06(7) yes
N1 C9 C14 123.07(6) yes
C10 C9 C14 117.75(7) yes
C9 C10 C11 121.11(8) yes
C9 C10 H101 118.3 no
C11 C10 H101 120.5 no
C10 C11 C12 120.68(7) yes
C10 C11 H111 119.3 no
C12 C11 H111 120.0 no
C11 C12 C13 118.99(7) yes
C11 C12 H121 119.9 no
C13 C12 H121 121.2 no
C12 C13 C14 121.16(8) yes
C12 C13 H131 121.2 no
C14 C13 H131 117.6 no
C9 C14 C13 120.29(7) yes
C9 C14 H141 119.1 no
C13 C14 H141 120.6 no
N1 C15 C16 121.33(6) yes
N1 C15 C20 120.11(6) yes
C16 C15 C20 118.53(7) yes
C15 C16 C17 120.25(7) yes
C15 C16 H161 120.4 no
C17 C16 H161 119.3 no
C16 C17 C18 121.01(7) yes
C16 C17 H171 120.2 no
C18 C17 H171 118.8 no
C17 C18 C19 118.90(7) yes
C17 C18 H181 120.1 no
C19 C18 H181 121.0 no
C18 C19 C20 120.47(7) yes
C18 C19 H191 120.4 no
C20 C19 H191 119.1 no
C15 C20 C19 120.82(7) yes
C15 C20 H201 119.4 no
C19 C20 H201 119.8 no
N2 C21 C22 108.29(6) yes
N2 C21 H211 107.8 no
C22 C21 H211 109.8 no
N2 C21 H212 109.0 no
C22 C21 H212 111.9 no
H211 C21 H212 109.9 no
C21 C22 N3 108.77(6) yes
C21 C22 H221 109.1 no
N3 C22 H221 111.0 no
C21 C22 H222 109.0 no
N3 C22 H222 110.1 no
H221 C22 H222 108.9 no
N2 C23 C24 108.57(6) yes
N2 C23 H231 110.8 no
C24 C23 H231 111.6 no
N2 C23 H232 106.4 no
C24 C23 H232 110.0 no
H231 C23 H232 109.4 no
C23 C24 N4 109.18(6) yes
C23 C24 H241 107.8 no
N4 C24 H241 110.9 no
C23 C24 H242 110.4 no
N4 C24 H242 111.0 no
H241 C24 H242 107.6 no
N2 C25 H251 109.6 no
N2 C25 H252 110.6 no
H251 C25 H252 109.5 no
N2 C25 H253 109.4 no
H251 C25 H253 109.5 no
H252 C25 H253 108.3 no
N3 C26 C27 113.96(6) yes
N3 C26 C28 111.69(6) yes
C27 C26 C28 109.73(7) yes
N3 C26 H261 106.5 no
C27 C26 H261 107.5 no
C28 C26 H261 107.1 no
C26 C27 H271 109.6 no
C26 C27 H272 110.1 no
H271 C27 H272 108.7 no
C26 C27 H273 112.0 no
H271 C27 H273 108.3 no
H272 C27 H273 108.0 no
C26 C28 H281 108.7 no
C26 C28 H282 110.8 no
H281 C28 H282 109.3 no
C26 C28 H283 110.9 no
H281 C28 H283 108.6 no
H282 C28 H283 108.5 no
N4 C29 C30 114.00(7) yes
N4 C29 C31 110.83(7) yes
C30 C29 C31 110.79(8) yes
N4 C29 H291 107.7 no
C30 C29 H291 106.1 no
C31 C29 H291 107.1 no
C29 C30 H301 111.6 no
C29 C30 H302 108.6 no
H301 C30 H302 107.6 no
C29 C30 H303 111.9 no
H301 C30 H303 108.2 no
H302 C30 H303 108.9 no
C29 C31 H311 111.1 no
C29 C31 H312 111.6 no
H311 C31 H312 108.8 no
C29 C31 H313 110.2 no
H311 C31 H313 107.4 no
H312 C31 H313 107.6 no
Ti1 H1 B1 102.8(7) no
B1 H2 Ti1 99.5(6) no

loop_
_geom_bond_atom_site_label_1
_geom_bond_atom_site_label_2
_geom_bond_distance
_geom_bond_publ_flag
Ti1 N1 1.9926(6) yes
Ti1 N2 2.2229(6) yes
Ti1 N3 1.9703(6) yes
Ti1 N4 1.9556(6) yes
Ti1 H1 1.960(11) no
Ti1 H2 1.914(11) no
N1 C9 1.4088(9) yes
N1 C15 1.4291(9) yes
N2 C21 1.4806(10) yes
N2 C23 1.4779(10) yes
N2 C25 1.4710(10) yes
N3 C22 1.4681(9) yes
N3 C26 1.4779(10) yes
N4 C24 1.4644(9) yes
N4 C29 1.4858(10) yes
B1 C1 1.6080(10) yes
B1 C5 1.6129(9) yes
B1 H1 1.116(10) no
B1 H2 1.263(12) no
C1 C2 1.5414(10) yes
C1 C8 1.5413(9) yes
C1 H11 0.988 no
C2 C3 1.5345(10) yes
C2 H21 0.975 no
C2 H22 0.980 no
C3 C4 1.5396(11) yes
C3 H31 0.989 no
C3 H32 0.966 no
C4 C5 1.5382(10) yes
C4 H41 0.995 no
C4 H42 0.986 no
C5 C6 1.5441(10) yes
C5 H51 0.979 no
C6 C7 1.5336(12) yes
C6 H61 0.977 no
C6 H62 0.975 no
C7 C8 1.5369(11) yes
C7 H71 0.991 no
C7 H72 0.970 no
C8 H81 0.989 no
C8 H82 0.986 no
C9 C10 1.4044(11) yes
C9 C14 1.4040(11) yes
C10 C11 1.3869(11) yes
C10 H101 0.938 no
C11 C12 1.3812(13) yes
C11 H111 0.934 no
C12 C13 1.3853(13) yes
C12 H121 0.932 no
C13 C14 1.3925(11) yes
C13 H131 0.943 no
C14 H141 0.935 no
C15 C16 1.3985(10) yes
C15 C20 1.3940(10) yes
C16 C17 1.3843(11) yes
C16 H161 0.940 no
C17 C18 1.3891(12) yes
C17 H171 0.936 no
C18 C19 1.3871(12) yes
C18 H181 0.965 no
C19 C20 1.3873(11) yes
C19 H191 0.946 no
C20 H201 0.926 no
C21 C22 1.5108(11) yes
C21 H211 0.995 no
C21 H212 0.973 no
C22 H221 0.962 no
C22 H222 0.973 no
C23 C24 1.5151(11) yes
C23 H231 0.966 no
C23 H232 0.976 no
C24 H241 0.972 no
C24 H242 0.989 no
C25 H251 0.978 no
C25 H252 0.957 no
C25 H253 0.955 no
C26 C27 1.5361(11) yes
C26 C28 1.5311(12) yes
C26 H261 0.990 no
C27 H271 0.966 no
C27 H272 0.972 no
C27 H273 0.984 no
C28 H281 0.952 no
C28 H282 0.968 no
C28 H283 0.959 no
C29 C30 1.5273(12) yes
C29 C31 1.5095(15) yes
C29 H291 0.979 no
C30 H301 0.985 no
C30 H302 0.967 no
C30 H303 0.971 no
C31 H311 0.979 no
C31 H312 0.978 no
C31 H313 0.969 no
